data_7106716
loop_
_publ_author_name
'Maciej Bujak'
'Dieter Blaser'
'Andrzej Katrusiak'
'Roland Boese'

_publ_section_title
;
 Conformational Polymorphs of 1,1,2,2-Tetrachloroethane: Pressure
 vs.Temperature
;
_journal_name_full Chem.Commun.
_journal_page_first 8769
_journal_paper_doi 10.1039/c1cc10689a
_journal_volume 47
_journal_year 2011
_chemical_absolute_configuration ad
_chemical_formula_moiety 'C2 H2 Cl4'
_chemical_formula_sum 'C2 H2 Cl4'
_chemical_formula_weight 167.84
_chemical_name_common 1,1,2,2-Tetrachloroethane
_chemical_name_systematic
;
1,1,2,2-Tetrachloroethane
;
_space_group_IT_number 19
_symmetry_cell_setting orthorhombic
_symmetry_space_group_name_Hall 'P 2ac 2ab'
_symmetry_space_group_name_H-M 'P 21 21 21'
_atom_sites_solution_hydrogens geom
_atom_sites_solution_primary direct
_atom_sites_solution_secondary difmap
_audit_creation_method SHELXL-97
_cell_angle_alpha 90.00
_cell_angle_beta 90.00
_cell_angle_gamma 90.00
_cell_formula_units_Z 8
_cell_length_a 8.8687(19)
_cell_length_b 10.501(2)
_cell_length_c 12.835(3)
_cell_measurement_pressure 100
_cell_measurement_reflns_used 3727
_cell_measurement_temperature 215(2)
_cell_measurement_theta_max 28.29
_cell_measurement_theta_min 2.49
_cell_volume 1195.3(4)
_computing_cell_refinement 'BRUKER AXS SMART APEX 2 Vers. 3.0-2009'
_computing_data_collection 'BRUKER AXS SMART APEX 2 Vers. 3.0-2009'
_computing_data_reduction 'BRUKER AXS SMART APEX 2 Vers. 3.0-2009'
_computing_molecular_graphics 'BRUKER AXS SHELXTL (c) 2008 / Vers. 2008/4'
_computing_publication_material 'BRUKER AXS SHELXTL (c) 2008 / Vers. 2008/4'
_computing_structure_refinement 'BRUKER AXS SHELXTL (c) 2008 / Vers. 2008/4'
_computing_structure_solution 'BRUKER AXS SMART APEX 2 Vers. 3.0-2009'
_diffrn_ambient_temperature 215(1)
_diffrn_detector_area_resol_mean 512
_diffrn_measured_fraction_theta_full 0.800
_diffrn_measured_fraction_theta_max 0.800
_diffrn_measurement_device_type
;
Siemens SMART three axis goniometer with APEX II area detector system
;
_diffrn_measurement_method
;
Data collection strategy APEX 2 / COSMO
with chi = 0 deg, phi +/- 10 deg
;
_diffrn_radiation_monochromator graphite
_diffrn_radiation_source 'fine-focus sealed tube'
_diffrn_radiation_type MoK\a
_diffrn_radiation_wavelength 0.71073
_diffrn_reflns_av_R_equivalents 0.0159
_diffrn_reflns_av_sigmaI/netI 0.0229
_diffrn_reflns_limit_h_max 7
_diffrn_reflns_limit_h_min -8
_diffrn_reflns_limit_k_max 14
_diffrn_reflns_limit_k_min -8
_diffrn_reflns_limit_l_max 17
_diffrn_reflns_limit_l_min -17
_diffrn_reflns_number 4746
_diffrn_reflns_theta_full 28.42
_diffrn_reflns_theta_max 28.42
_diffrn_reflns_theta_min 2.51
_exptl_absorpt_coefficient_mu 1.831
_exptl_absorpt_correction_T_max 0.74
_exptl_absorpt_correction_T_min 0.54
_exptl_absorpt_correction_type multi-scan
_exptl_absorpt_process_details
;
BRUKER AXS SMART APEX 2 Vers. 3.0-2009
R.H. Blessing, Acta Cryst. (1995) A51 33-38
;
_exptl_crystal_colour colorless
_exptl_crystal_density_diffrn 1.865
_exptl_crystal_density_method 'not measured'
_exptl_crystal_description cylindric
_exptl_crystal_F_000 656
_exptl_crystal_size_max 0.3
_exptl_crystal_size_mid 0.3
_exptl_crystal_size_min 0.3
_refine_diff_density_max 0.386
_refine_diff_density_min -0.260
_refine_diff_density_rms 0.045
_refine_ls_abs_structure_details 'Flack H D (1983), Acta Cryst. A39, 876-881'
_refine_ls_abs_structure_Flack 0.04(15)
_refine_ls_extinction_method SHELXL
_refine_ls_goodness_of_fit_ref 1.039
_refine_ls_hydrogen_treatment constr
_refine_ls_matrix_type full
_refine_ls_number_parameters 111
_refine_ls_number_reflns 2372
_refine_ls_number_restraints 0
_refine_ls_restrained_S_all 1.039
_refine_ls_R_factor_all 0.0298
_refine_ls_R_factor_gt 0.0273
_refine_ls_shift/su_max 0.001
_refine_ls_shift/su_mean 0.000
_refine_ls_structure_factor_coef Fsqd
_refine_ls_weighting_details 'calc w=1/[\s^2^(Fo^2^)+(0.0189P)^2^+0.8190P] where P=(Fo^2^+2Fc^2^)/3'
_refine_ls_weighting_scheme calc
_refine_ls_wR_factor_gt 0.0640
_refine_ls_wR_factor_ref 0.0656
_reflns_number_gt 2243
_reflns_number_total 2372
_reflns_threshold_expression >2sigma(I)
_cod_data_source_file c1cc10689a.txt
_cod_data_source_block tcexdb0
_cod_database_code 7106716

loop_
_symmetry_equiv_pos_as_xyz
'x, y, z'
'-x+1/2, -y, z+1/2'
'-x, y+1/2, -z+1/2'
'x+1/2, -y+1/2, -z'

loop_
_atom_site_label
_atom_site_type_symbol
_atom_site_fract_x
_atom_site_fract_y
_atom_site_fract_z
_atom_site_U_iso_or_equiv
_atom_site_adp_type
_atom_site_occupancy
_atom_site_symmetry_multiplicity
_atom_site_calc_flag
_atom_site_refinement_flags
_atom_site_disorder_assembly
_atom_site_disorder_group
Cl1 Cl 0.70407(12) 0.05377(9) 0.00785(6) 0.0623(3) Uani 1 1 d . . .
Cl2 Cl 0.91505(12) 0.25257(7) 0.07333(7) 0.0612(3) Uani 1 1 d . . .
Cl3 Cl 0.81137(11) 0.19718(8) 0.31118(5) 0.0571(2) Uani 1 1 d . . .
Cl4 Cl 0.92729(11) -0.02205(7) 0.19928(6) 0.0524(2) Uani 1 1 d . . .
Cl5 Cl 0.41847(12) 0.00788(8) 0.41256(7) 0.0651(3) Uani 1 1 d . . .
Cl6 Cl 0.17003(12) 0.18287(9) 0.45959(5) 0.0593(3) Uani 1 1 d . . .
Cl7 Cl 0.41267(11) 0.27494(7) 0.28012(8) 0.0637(3) Uani 1 1 d . . .
Cl8 Cl 0.33333(12) 0.04459(9) 0.16682(6) 0.0587(2) Uani 1 1 d . . .
C1 C 0.7535(4) 0.1619(3) 0.1081(2) 0.0434(8) Uani 1 1 d . . .
H1 H 0.6709 0.2196 0.1176 0.052 Uiso 1 1 d R . .
C2 C 0.7772(4) 0.0891(2) 0.2077(2) 0.0381(7) Uani 1 1 d . . .
H2 H 0.6866 0.0433 0.2233 0.046 Uiso 1 1 d R . .
C3 C 0.2509(4) 0.0796(3) 0.3649(2) 0.0424(7) Uani 1 1 d . . .
H3 H 0.1796 0.0133 0.3507 0.051 Uiso 1 1 d R . .
C4 C 0.2767(4) 0.1536(3) 0.2658(2) 0.0408(7) Uani 1 1 d . . .
H4 H 0.1834 0.1918 0.2450 0.049 Uiso 1 1 d R . .

loop_
_atom_site_aniso_label
_atom_site_aniso_U_11
_atom_site_aniso_U_22
_atom_site_aniso_U_33
_atom_site_aniso_U_23
_atom_site_aniso_U_13
_atom_site_aniso_U_12
Cl1 0.0613(7) 0.0764(5) 0.0492(4) -0.0214(4) -0.0141(4) 0.0158(5)
Cl2 0.0732(7) 0.0471(4) 0.0632(4) 0.0073(3) 0.0250(4) -0.0039(4)
Cl3 0.0585(7) 0.0684(5) 0.0442(3) -0.0178(3) 0.0031(4) -0.0052(4)
Cl4 0.0429(6) 0.0433(3) 0.0709(4) 0.0005(3) -0.0121(4) 0.0082(3)
Cl5 0.0662(7) 0.0643(5) 0.0649(5) 0.0145(4) -0.0189(5) 0.0200(5)
Cl6 0.0691(7) 0.0699(5) 0.0388(3) -0.0058(3) 0.0027(4) 0.0119(5)
Cl7 0.0470(7) 0.0389(3) 0.1052(7) 0.0049(4) 0.0110(5) -0.0068(4)
Cl8 0.0639(7) 0.0666(5) 0.0457(4) -0.0122(3) 0.0072(4) 0.0045(4)
C1 0.044(2) 0.0437(15) 0.0428(13) -0.0024(11) 0.0035(13) 0.0094(13)
C2 0.031(2) 0.0395(13) 0.0436(13) -0.0036(11) -0.0004(12) -0.0020(11)
C3 0.045(2) 0.0415(14) 0.0410(13) 0.0038(11) -0.0061(12) 0.0007(12)
C4 0.039(2) 0.0414(14) 0.0417(13) 0.0056(11) 0.0011(12) 0.0033(12)

loop_
_atom_type_symbol
_atom_type_description
_atom_type_scat_dispersion_real
_atom_type_scat_dispersion_imag
_atom_type_scat_source
C C 0.0033 0.0016 'International Tables Vol C Tables 4.2.6.8 and 6.1.1.4'
H H 0.0000 0.0000 'International Tables Vol C Tables 4.2.6.8 and 6.1.1.4'
Cl Cl 0.1484 0.1585 'International Tables Vol C Tables 4.2.6.8 and 6.1.1.4'

loop_
_geom_angle_atom_site_label_1
_geom_angle_atom_site_label_2
_geom_angle_atom_site_label_3
_geom_angle
_geom_angle_site_symmetry_1
_geom_angle_site_symmetry_3
_geom_angle_publ_flag
C2 C1 Cl1 109.02(19) . . ?
C2 C1 Cl2 111.9(2) . . ?
Cl1 C1 Cl2 111.14(16) . . ?
C1 C2 Cl3 109.59(19) . . ?
C1 C2 Cl4 112.8(2) . . ?
Cl3 C2 Cl4 109.76(16) . . ?
C4 C3 Cl5 112.5(2) . . ?
C4 C3 Cl6 108.88(19) . . ?
Cl5 C3 Cl6 111.12(15) . . ?
C3 C4 Cl7 112.8(2) . . ?
C3 C4 Cl8 108.23(19) . . ?
Cl7 C4 Cl8 110.23(17) . . ?

loop_
_geom_bond_atom_site_label_1
_geom_bond_atom_site_label_2
_geom_bond_distance
_geom_bond_site_symmetry_2
_geom_bond_publ_flag
Cl1 C1 1.771(3) . ?
Cl2 C1 1.777(3) . ?
Cl3 C2 1.774(3) . ?
Cl4 C2 1.774(3) . ?
Cl5 C3 1.775(3) . ?
Cl6 C3 1.780(3) . ?
Cl7 C4 1.763(3) . ?
Cl8 C4 1.782(3) . ?
C1 C2 1.504(4) . ?
C3 C4 1.508(4) . ?
